data_7127210
loop_
_publ_author_name
'Schnierle, Marc'
'Blickle, Svenja'
'Filippou, Vasileios'
'Ringenberg, Mark R.'

_publ_section_title
;
 Tetrazine metallation boosts rate and regioselectivity of inverse
 electron demand Diels-Alder (iEDDA) addition of dienophiles.
;
_journal_issue 80
_journal_name_full 'Chemical communications (Cambridge, England)'
_journal_page_first 12033
_journal_page_last 12036
_journal_paper_doi 10.1039/d0cc03805a
_journal_volume 56
_journal_year 2020
_chemical_formula_moiety 'C7 H5 N5'
_chemical_formula_sum 'C7 H5 N5'
_chemical_formula_weight 159.16
_space_group_crystal_system monoclinic
_space_group_IT_number 14
_space_group_name_Hall '-P 2ybc'
_space_group_name_H-M_alt 'P 1 21/c 1'
_atom_sites_solution_hydrogens geom
_audit_creation_method SHELXL-2016/4
_audit_update_record
;
2020-03-21 deposited with the CCDC.	2020-08-05 downloaded from the CCDC.
;
_cell_angle_alpha 90
_cell_angle_beta 96.970(3)
_cell_angle_gamma 90
_cell_formula_units_Z 4
_cell_length_a 7.2794(4)
_cell_length_b 9.3608(4)
_cell_length_c 10.4528(5)
_cell_measurement_reflns_used 1273
_cell_measurement_temperature 135(2)
_cell_measurement_theta_max 28.338
_cell_measurement_theta_min 2.819
_cell_volume 707.00(6)
_computing_cell_refinement 'Bruker ApexII Software Suite, 2008'
_computing_data_collection 'Bruker ApexII Software Suite, 2008'
_computing_data_reduction 'Bruker ApexII Software Suite, 2008'
_computing_molecular_graphics 'SHELXS plus XP (Sheldrick, 1991)'
_computing_publication_material 'SHELXL-2016/4 (Sheldrick, 2016)'
_computing_structure_refinement 'SHELXL-2016/4 (Sheldrick, 2016)'
_computing_structure_solution 'SHELXT 2014/5 (Sheldrick, 2014)'
_diffrn_ambient_temperature 135(2)
_diffrn_measured_fraction_theta_full 1.000
_diffrn_measured_fraction_theta_max 0.999
_diffrn_measurement_device_type 'Bruker Kappa ApexII Duo'
_diffrn_measurement_method 'Omega and phi scans'
_diffrn_radiation_type MoK\a
_diffrn_radiation_wavelength 0.71073
_diffrn_reflns_av_R_equivalents 0.0262
_diffrn_reflns_av_unetI/netI 0.0162
_diffrn_reflns_Laue_measured_fraction_full 1.000
_diffrn_reflns_Laue_measured_fraction_max 0.999
_diffrn_reflns_limit_h_max 9
_diffrn_reflns_limit_h_min -9
_diffrn_reflns_limit_k_max 12
_diffrn_reflns_limit_k_min -12
_diffrn_reflns_limit_l_max 13
_diffrn_reflns_limit_l_min -13
_diffrn_reflns_number 13031
_diffrn_reflns_point_group_measured_fraction_full 1.000
_diffrn_reflns_point_group_measured_fraction_max 0.999
_diffrn_reflns_theta_full 25.242
_diffrn_reflns_theta_max 28.338
_diffrn_reflns_theta_min 2.819
_exptl_absorpt_coefficient_mu 0.103
_exptl_absorpt_correction_T_max 0.8621
_exptl_absorpt_correction_T_min 0.8344
_exptl_absorpt_correction_type multi-scan
_exptl_absorpt_process_details 'Blessing, 1995'
_exptl_crystal_colour red
_exptl_crystal_density_diffrn 1.495
_exptl_crystal_description clock
_exptl_crystal_F_000 328
_exptl_crystal_size_max 0.647
_exptl_crystal_size_mid 0.248
_exptl_crystal_size_min 0.165
_refine_diff_density_max 0.434
_refine_diff_density_min -0.222
_refine_diff_density_rms 0.060
_refine_ls_extinction_coef 0.023(5)
_refine_ls_extinction_expression Fc^*^=kFc[1+0.001xFc^2^\l^3^/sin(2\q)]^-1/4^
_refine_ls_extinction_method 'SHELXL-2016/4 (Sheldrick 2016)'
_refine_ls_goodness_of_fit_ref 1.079
_refine_ls_hydrogen_treatment constr
_refine_ls_matrix_type full
_refine_ls_number_parameters 110
_refine_ls_number_reflns 1759
_refine_ls_number_restraints 0
_refine_ls_restrained_S_all 1.079
_refine_ls_R_factor_all 0.0611
_refine_ls_R_factor_gt 0.0432
_refine_ls_shift/su_max 0.000
_refine_ls_shift/su_mean 0.000
_refine_ls_structure_factor_coef Fsqd
_refine_ls_weighting_details 'w=1/[\s^2^(Fo^2^)+(0.0760P)^2^+0.0995P] where P=(Fo^2^+2Fc^2^)/3'
_refine_ls_weighting_scheme calc
_refine_ls_wR_factor_gt 0.1227
_refine_ls_wR_factor_ref 0.1396
_reflns_Friedel_coverage 0.000
_reflns_number_gt 1273
_reflns_number_total 1759
_reflns_threshold_expression 'I > 2\s(I)'
_cod_data_source_file d0cc03805a2.cif
_cod_data_source_block ac444_a
_cod_depositor_comments 'Adding full bibliography for 7127209--7127213.cif.'
_cod_original_sg_symbol_H-M 'P 21/c'
_cod_database_code 7127210
_shelx_shelxl_version_number 2016/4
_shelx_space_group_comment
;
The symmetry employed for this shelxl refinement is uniquely defined
by the following loop, which should always be used as a source of
symmetry information in preference to the above space-group names.
They are only intended as comments.
;
_shelx_estimated_absorpt_t_min 0.936
_shelx_estimated_absorpt_t_max 0.983

loop_
_space_group_symop_operation_xyz
'x, y, z'
'-x, y+1/2, -z+1/2'
'-x, -y, -z'
'x, -y-1/2, z-1/2'

loop_
_atom_site_label
_atom_site_type_symbol
_atom_site_fract_x
_atom_site_fract_y
_atom_site_fract_z
_atom_site_U_iso_or_equiv
_atom_site_adp_type
_atom_site_occupancy
_atom_site_site_symmetry_order
_atom_site_calc_flag
_atom_site_refinement_flags_posn
_atom_site_refinement_flags_adp
_atom_site_refinement_flags_occupancy
_atom_site_disorder_assembly
_atom_site_disorder_group
C1 C 0.22328(14) 0.56985(11) 0.46389(10) 0.0167(3) Uani 1 1 d . . . . .
N1 N 0.12454(13) 0.55682(10) 0.34714(9) 0.0215(3) Uani 1 1 d . . . . .
N2 N 0.08442(13) 0.67483(10) 0.27971(9) 0.0256(3) Uani 1 1 d . . . . .
C2 C 0.14520(17) 0.79742(13) 0.33488(12) 0.0284(3) Uani 1 1 d . . . . .
H2 H 0.123040 0.881826 0.284922 0.034 Uiso 1 1 calc R U . . .
N3 N 0.23398(15) 0.81273(10) 0.45336(10) 0.0266(3) Uani 1 1 d . . . . .
N4 N 0.27475(13) 0.69441(10) 0.52103(9) 0.0226(3) Uani 1 1 d . . . . .
C3 C 0.27355(14) 0.43569(11) 0.53555(10) 0.0171(3) Uani 1 1 d . . . . .
C4 C 0.21904(16) 0.30366(12) 0.48319(11) 0.0221(3) Uani 1 1 d . . . . .
H4 H 0.148533 0.296915 0.400755 0.026 Uiso 1 1 calc R U . . .
C5 C 0.27037(18) 0.18189(12) 0.55456(12) 0.0286(3) Uani 1 1 d . . . . .
H5 H 0.235346 0.089946 0.521693 0.034 Uiso 1 1 calc R U . . .
C6 C 0.37286(18) 0.19614(12) 0.67378(12) 0.0284(3) Uani 1 1 d . . . . .
H6 H 0.409854 0.114577 0.724562 0.034 Uiso 1 1 calc R U . . .
C7 C 0.42038(16) 0.33213(12) 0.71750(11) 0.0262(3) Uani 1 1 d . . . . .
H7 H 0.490900 0.341393 0.799720 0.031 Uiso 1 1 calc R U . . .
N5 N 0.37336(13) 0.45108(10) 0.65140(9) 0.0215(3) Uani 1 1 d . . . . .

loop_
_atom_site_aniso_label
_atom_site_aniso_U_11
_atom_site_aniso_U_22
_atom_site_aniso_U_33
_atom_site_aniso_U_23
_atom_site_aniso_U_13
_atom_site_aniso_U_12
C1 0.0146(5) 0.0199(5) 0.0155(5) 0.0000(4) 0.0018(4) -0.0002(4)
N1 0.0206(5) 0.0245(5) 0.0185(5) 0.0009(3) -0.0017(4) 0.0017(3)
N2 0.0244(5) 0.0303(6) 0.0210(5) 0.0067(4) -0.0012(4) 0.0035(4)
C2 0.0285(6) 0.0258(6) 0.0301(7) 0.0099(5) 0.0006(5) 0.0008(4)
N3 0.0285(5) 0.0199(5) 0.0306(6) 0.0048(4) 0.0004(4) -0.0005(4)
N4 0.0255(5) 0.0179(5) 0.0233(5) 0.0010(4) -0.0011(4) 0.0000(3)
C3 0.0151(5) 0.0193(6) 0.0167(5) 0.0006(4) 0.0016(4) 0.0011(4)
C4 0.0232(6) 0.0219(6) 0.0212(6) -0.0031(4) 0.0026(4) 0.0001(4)
C5 0.0327(7) 0.0190(6) 0.0356(7) -0.0026(4) 0.0102(5) 0.0001(4)
C6 0.0297(6) 0.0238(6) 0.0332(7) 0.0118(5) 0.0096(5) 0.0072(4)
C7 0.0235(6) 0.0324(7) 0.0219(6) 0.0082(5) -0.0005(4) 0.0019(4)
N5 0.0217(5) 0.0236(5) 0.0181(5) 0.0025(3) -0.0025(4) -0.0017(3)

loop_
_atom_type_symbol
_atom_type_description
_atom_type_scat_dispersion_real
_atom_type_scat_dispersion_imag
_atom_type_scat_source
C C 0.0033 0.0016 'International Tables Vol C Tables 4.2.6.8 and 6.1.1.4'
H H 0.0000 0.0000 'International Tables Vol C Tables 4.2.6.8 and 6.1.1.4'
N N 0.0061 0.0033 'International Tables Vol C Tables 4.2.6.8 and 6.1.1.4'

loop_
_geom_angle_atom_site_label_1
_geom_angle_atom_site_label_2
_geom_angle_atom_site_label_3
_geom_angle
_geom_angle_site_symmetry_1
_geom_angle_site_symmetry_3
_geom_angle_publ_flag
N4 C1 N1 124.90(9) . . ?
N4 C1 C3 118.14(10) . . ?
N1 C1 C3 116.93(9) . . ?
N2 N1 C1 117.82(9) . . ?
N1 N2 C2 116.55(9) . . ?
N3 C2 N2 126.25(10) . . ?
N3 C2 H2 116.9 . . ?
N2 C2 H2 116.9 . . ?
N4 N3 C2 117.18(9) . . ?
N3 N4 C1 117.07(9) . . ?
N5 C3 C4 123.24(9) . . ?
N5 C3 C1 115.95(9) . . ?
C4 C3 C1 120.81(10) . . ?
C5 C4 C3 118.23(11) . . ?
C5 C4 H4 120.9 . . ?
C3 C4 H4 120.9 . . ?
C6 C5 C4 119.14(11) . . ?
C6 C5 H5 120.4 . . ?
C4 C5 H5 120.4 . . ?
C5 C6 C7 118.30(10) . . ?
C5 C6 H6 120.8 . . ?
C7 C6 H6 120.8 . . ?
N5 C7 C6 124.03(11) . . ?
N5 C7 H7 118.0 . . ?
C6 C7 H7 118.0 . . ?
C7 N5 C3 117.05(9) . . ?

loop_
_geom_bond_atom_site_label_1
_geom_bond_atom_site_label_2
_geom_bond_distance
_geom_bond_site_symmetry_2
_geom_bond_publ_flag
C1 N4 1.3425(13) . ?
C1 N1 1.3446(14) . ?
C1 C3 1.4851(15) . ?
N1 N2 1.3238(12) . ?
N2 C2 1.3354(15) . ?
C2 N3 1.3333(17) . ?
C2 H2 0.9500 . ?
N3 N4 1.3282(12) . ?
C3 N5 1.3422(14) . ?
C3 C4 1.3899(14) . ?
C4 C5 1.3885(15) . ?
C4 H4 0.9500 . ?
C5 C6 1.3790(19) . ?
C5 H5 0.9500 . ?
C6 C7 1.3823(16) . ?
C6 H6 0.9500 . ?
C7 N5 1.3331(13) . ?
C7 H7 0.9500 . ?

loop_
_geom_torsion_atom_site_label_1
_geom_torsion_atom_site_label_2
_geom_torsion_atom_site_label_3
_geom_torsion_atom_site_label_4
_geom_torsion
_geom_torsion_site_symmetry_1
_geom_torsion_site_symmetry_2
_geom_torsion_site_symmetry_3
_geom_torsion_site_symmetry_4
_geom_torsion_publ_flag
N4 C1 N1 N2 4.38(18) . . . . ?
C3 C1 N1 N2 -177.49(9) . . . . ?
C1 N1 N2 C2 -0.50(16) . . . . ?
N1 N2 C2 N3 -3.6(2) . . . . ?
N2 C2 N3 N4 3.7(2) . . . . ?
C2 N3 N4 C1 0.17(17) . . . . ?
N1 C1 N4 N3 -4.19(17) . . . . ?
C3 C1 N4 N3 177.70(9) . . . . ?
N4 C1 C3 N5 -2.26(16) . . . . ?
N1 C1 C3 N5 179.48(8) . . . . ?
N4 C1 C3 C4 177.93(9) . . . . ?
N1 C1 C3 C4 -0.33(17) . . . . ?
N5 C3 C4 C5 0.09(18) . . . . ?
C1 C3 C4 C5 179.89(10) . . . . ?
C3 C4 C5 C6 -0.06(18) . . . . ?
C4 C5 C6 C7 0.04(19) . . . . ?
C5 C6 C7 N5 -0.1(2) . . . . ?
C6 C7 N5 C3 0.08(19) . . . . ?
C4 C3 N5 C7 -0.10(18) . . . . ?
C1 C3 N5 C7 -179.91(9) . . . . ?
